data_7011413
loop_
_publ_author_name
'Canales, Silvia'
'Crespo, Olga'
'Fortea, Angela'
'Gimeno, M. Concepci\'on'
'Jones, Peter G.'
'Laguna, Antonio'

_publ_section_title
;
 Gold and silver complexes with the ligands Fc(SPh)2 and Fc(SePh)2 (Fc
 = (\h5-C5H4)2Fe)
;
_journal_issue 10
_journal_name_full 'Journal of the Chemical Society, Dalton Transactions'
_journal_page_first 2250
_journal_paper_doi 10.1039/b111459j
_journal_year 2002
_chemical_formula_sum 'C41 H33 Ag F3 Fe O3 P S Se2'
_chemical_formula_weight 1015.34
_chemical_name_systematic
; 
? 
;
_space_group_IT_number 33
_symmetry_cell_setting orthorhombic
_symmetry_space_group_name_Hall 'P 2c -2n'
_symmetry_space_group_name_H-M 'P n a 21'
_atom_sites_solution_hydrogens geom
_atom_sites_solution_primary direct
_atom_sites_solution_secondary difmap
_audit_creation_method SHELXL-97
_cell_angle_alpha 90.00
_cell_angle_beta 90.00
_cell_angle_gamma 90.00
_cell_formula_units_Z 4
_cell_length_a 24.083(8)
_cell_length_b 16.552(5)
_cell_length_c 9.808(3)
_cell_measurement_reflns_used 52
_cell_measurement_temperature 173(2)
_cell_measurement_theta_max 12.5
_cell_measurement_theta_min 6
_cell_volume 3910(2)
_computing_cell_refinement XSCANS
_computing_data_collection XSCANS
_computing_data_reduction XSCANS
_computing_molecular_graphics XP
_computing_publication_material SHELXL-97
_computing_structure_refinement 'SHELXL-97 (Sheldrick, 1997)'
_computing_structure_solution 'SHELXS-97 (Sheldrick, 1990)'
_diffrn_ambient_temperature 173(2)
_diffrn_measured_fraction_theta_full 0.992
_diffrn_measured_fraction_theta_max 0.992
_diffrn_measurement_device_type Siemens-P4
_diffrn_measurement_method theta-2theta
_diffrn_radiation_monochromator graphite
_diffrn_radiation_source 'fine-focus sealed tube'
_diffrn_radiation_type MoK\a
_diffrn_radiation_wavelength 0.71073
_diffrn_reflns_av_R_equivalents 0.0550
_diffrn_reflns_av_sigmaI/netI 0.0464
_diffrn_reflns_limit_h_max 11
_diffrn_reflns_limit_h_min -28
_diffrn_reflns_limit_k_max 1
_diffrn_reflns_limit_k_min -19
_diffrn_reflns_limit_l_max 11
_diffrn_reflns_limit_l_min -1
_diffrn_reflns_number 6484
_diffrn_reflns_theta_full 24.99
_diffrn_reflns_theta_max 24.99
_diffrn_reflns_theta_min 3.33
_diffrn_standards_decay_% 0
_diffrn_standards_interval_count 247
_diffrn_standards_number 3
_exptl_absorpt_coefficient_mu 2.881
_exptl_absorpt_correction_T_max 0.3920
_exptl_absorpt_correction_T_min 0.2768
_exptl_absorpt_correction_type psi-scan
_exptl_crystal_colour yellow
_exptl_crystal_density_diffrn 1.725
_exptl_crystal_density_method 'not measured'
_exptl_crystal_description prism
_exptl_crystal_F_000 2008
_exptl_crystal_size_max 0.60
_exptl_crystal_size_mid 0.50
_exptl_crystal_size_min 0.40
_refine_diff_density_max 1.208
_refine_diff_density_min -1.569
_refine_diff_density_rms 0.159
_refine_ls_abs_structure_details 'Flack H D (1983), Acta Cryst. A39, 876-881'
_refine_ls_abs_structure_Flack 0.39(2)
_refine_ls_extinction_method none
_refine_ls_goodness_of_fit_ref 1.049
_refine_ls_hydrogen_treatment riding
_refine_ls_matrix_type full
_refine_ls_number_parameters 478
_refine_ls_number_reflns 4068
_refine_ls_number_restraints 81
_refine_ls_restrained_S_all 1.039
_refine_ls_R_factor_all 0.0765
_refine_ls_R_factor_gt 0.0586
_refine_ls_shift/su_max 0.000
_refine_ls_shift/su_mean 0.000
_refine_ls_structure_factor_coef Fsqd
_refine_ls_weighting_details 'calc w=1/[\s^2^(Fo^2^)+(0.0545P)^2^+50.2083P] where P=(Fo^2^+2Fc^2^)/3'
_refine_ls_weighting_scheme calc
_refine_ls_wR_factor_gt 0.1363
_refine_ls_wR_factor_ref 0.1567
_reflns_number_gt 3467
_reflns_number_total 4068
_reflns_threshold_expression >2sigma(I)
_cod_data_source_file b111459j.txt
_cod_data_source_block silvia
_cod_depositor_comments
;
The following automatic conversions were performed:

'_symmetry_cell_setting' tag value 'Orthorrombic' was replaced with
'orthorhombic' value.

'_exptl_absorpt_correction_type' tag value
'Psi-scans' was replaced with 'psi-scan' value.

Automatic conversion script
Id: cif_fix_values 1646 2011-03-28 12:23:43Z adriana 
;
_cod_original_sg_symbol_H-M Pna21
_cod_database_code 7011413

loop_
_symmetry_equiv_pos_as_xyz
'x, y, z'
'-x, -y, z+1/2'
'x+1/2, -y+1/2, z'
'-x+1/2, y+1/2, z+1/2'

loop_
_atom_site_label
_atom_site_type_symbol
_atom_site_fract_x
_atom_site_fract_y
_atom_site_fract_z
_atom_site_U_iso_or_equiv
_atom_site_adp_type
_atom_site_occupancy
_atom_site_symmetry_multiplicity
_atom_site_calc_flag
_atom_site_refinement_flags
_atom_site_disorder_assembly
_atom_site_disorder_group
Ag Ag 0.12323(4) 0.24364(6) 0.09073(15) 0.0339(3) Uani 1 1 d . . .
Se1 Se 0.13255(5) 0.40538(8) 0.03867(17) 0.0362(4) Uani 1 1 d . . .
Se2 Se 0.06766(5) 0.22722(7) 0.32167(18) 0.0332(3) Uani 1 1 d . . .
P P 0.19688(13) 0.1523(2) 0.0160(4) 0.0321(8) Uani 1 1 d . . .
Fe Fe 0.06349(7) 0.42914(11) 0.3390(3) 0.0349(5) Uani 1 1 d . . .
C1 C 0.1321(5) 0.4484(9) 0.2279(18) 0.036(3) Uani 1 1 d U . .
C2 C 0.1090(6) 0.5247(9) 0.268(2) 0.045(3) Uani 1 1 d U . .
H2 H 0.0960 0.5660 0.2090 0.054 Uiso 1 1 calc R . .
C3 C 0.1091(8) 0.5273(11) 0.413(2) 0.055(4) Uani 1 1 d U . .
H3 H 0.0962 0.5707 0.4681 0.066 Uiso 1 1 calc R . .
C4 C 0.1326(6) 0.4511(10) 0.463(2) 0.050(4) Uani 1 1 d U . .
H4 H 0.1377 0.4362 0.5559 0.060 Uiso 1 1 calc R . .
C5 C 0.1464(5) 0.4039(8) 0.3476(18) 0.038(3) Uani 1 1 d U . .
H5 H 0.1623 0.3514 0.3493 0.046 Uiso 1 1 calc R . .
C6 C 0.0220(4) 0.3224(7) 0.3359(19) 0.028(2) Uani 1 1 d U . .
C7 C 0.0057(5) 0.3724(8) 0.2192(18) 0.036(3) Uani 1 1 d U . .
H7 H 0.0101 0.3593 0.1255 0.043 Uiso 1 1 calc R . .
C8 C -0.0179(6) 0.4448(9) 0.274(2) 0.048(4) Uani 1 1 d U . .
H8 H -0.0317 0.4890 0.2222 0.057 Uiso 1 1 calc R . .
C9 C -0.0170(7) 0.4389(10) 0.423(2) 0.055(4) Uani 1 1 d U . .
H9 H -0.0306 0.4783 0.4851 0.066 Uiso 1 1 calc R . .
C10 C 0.0077(6) 0.3642(10) 0.4583(19) 0.044(3) Uani 1 1 d U . .
H10 H 0.0137 0.3450 0.5484 0.053 Uiso 1 1 calc R . .
C11 C 0.2099(5) 0.4240(7) -0.0056(17) 0.034(3) Uani 1 1 d U . .
C12 C 0.2454(6) 0.4699(9) 0.069(2) 0.043(3) Uani 1 1 d U . .
H12 H 0.2324 0.4940 0.1515 0.052 Uiso 1 1 calc R . .
C13 C 0.2998(6) 0.4826(10) 0.030(2) 0.052(4) Uani 1 1 d U . .
H13 H 0.3241 0.5142 0.0847 0.062 Uiso 1 1 calc R . .
C14 C 0.3187(7) 0.4477(10) -0.094(2) 0.052(4) Uani 1 1 d U . .
H14 H 0.3556 0.4564 -0.1245 0.063 Uiso 1 1 calc R . .
C15 C 0.2827(6) 0.4013(9) -0.169(2) 0.049(3) Uani 1 1 d U . .
H15 H 0.2957 0.3760 -0.2495 0.059 Uiso 1 1 calc R . .
C16 C 0.2280(7) 0.3902(9) -0.1293(18) 0.044(3) Uani 1 1 d U . .
H16 H 0.2031 0.3603 -0.1851 0.052 Uiso 1 1 calc R . .
C21 C 0.0155(5) 0.1397(8) 0.2981(19) 0.039(3) Uani 1 1 d U . .
C22 C -0.0259(6) 0.1426(9) 0.202(2) 0.046(4) Uani 1 1 d U . .
H22 H -0.0312 0.1906 0.1505 0.055 Uiso 1 1 calc R . .
C23 C -0.0609(7) 0.0753(10) 0.179(2) 0.053(4) Uani 1 1 d U . .
H23 H -0.0912 0.0791 0.1169 0.064 Uiso 1 1 calc R . .
C24 C -0.0502(7) 0.0037(10) 0.247(2) 0.056(4) Uani 1 1 d U . .
H24 H -0.0711 -0.0434 0.2259 0.068 Uiso 1 1 calc R . .
C25 C -0.0078(7) 0.0005(9) 0.349(3) 0.056(4) Uani 1 1 d U . .
H25 H -0.0017 -0.0479 0.3985 0.067 Uiso 1 1 calc R . .
C26 C 0.0243(6) 0.0679(9) 0.3746(19) 0.043(3) Uani 1 1 d U . .
H26 H 0.0521 0.0663 0.4432 0.052 Uiso 1 1 calc R . .
C31 C 0.2614(5) 0.1583(7) 0.1189(15) 0.031(3) Uani 1 1 d U . .
C32 C 0.2880(5) 0.2338(7) 0.1223(19) 0.037(3) Uani 1 1 d U . .
H32 H 0.2737 0.2778 0.0710 0.045 Uiso 1 1 calc R . .
C33 C 0.3363(5) 0.2440(9) 0.2024(19) 0.039(3) Uani 1 1 d U . .
H33 H 0.3537 0.2954 0.2076 0.047 Uiso 1 1 calc R . .
C34 C 0.3585(6) 0.1780(9) 0.2743(18) 0.043(3) Uani 1 1 d U . .
H34 H 0.3919 0.1839 0.3249 0.051 Uiso 1 1 calc R . .
C35 C 0.3311(6) 0.1040(9) 0.271(2) 0.050(4) Uani 1 1 d U . .
H35 H 0.3454 0.0597 0.3214 0.061 Uiso 1 1 calc R . .
C36 C 0.2826(5) 0.0940(8) 0.1938(19) 0.039(3) Uani 1 1 d U . .
H36 H 0.2641 0.0432 0.1927 0.047 Uiso 1 1 calc R . .
C41 C 0.2185(5) 0.1722(8) -0.160(2) 0.034(3) Uani 1 1 d U . .
C42 C 0.2735(6) 0.1695(9) -0.2065(17) 0.039(3) Uani 1 1 d U . .
H42 H 0.3025 0.1573 -0.1442 0.047 Uiso 1 1 calc R . .
C43 C 0.2865(7) 0.1844(10) -0.3439(19) 0.050(4) Uani 1 1 d U . .
H43 H 0.3239 0.1832 -0.3740 0.060 Uiso 1 1 calc R . .
C44 C 0.2436(7) 0.2009(9) -0.436(2) 0.051(4) Uani 1 1 d U . .
H44 H 0.2518 0.2103 -0.5293 0.061 Uiso 1 1 calc R . .
C45 C 0.1882(6) 0.2037(10) -0.390(2) 0.049(4) Uani 1 1 d U . .
H45 H 0.1592 0.2160 -0.4521 0.059 Uiso 1 1 calc R . .
C46 C 0.1756(6) 0.1887(9) -0.2531(18) 0.041(3) Uani 1 1 d U . .
H46 H 0.1381 0.1896 -0.2231 0.049 Uiso 1 1 calc R . .
C51 C 0.1774(6) 0.0455(8) 0.0131(18) 0.038(3) Uani 1 1 d U . .
C52 C 0.1257(5) 0.0222(8) 0.0719(16) 0.034(3) Uani 1 1 d U . .
H52 H 0.1026 0.0614 0.1143 0.041 Uiso 1 1 calc R . .
C53 C 0.1092(7) -0.0593(9) 0.0662(19) 0.051(4) Uani 1 1 d U . .
H53 H 0.0752 -0.0759 0.1066 0.061 Uiso 1 1 calc R . .
C54 C 0.1430(7) -0.1154(9) 0.001(2) 0.049(4) Uani 1 1 d U . .
H54 H 0.1314 -0.1703 -0.0025 0.059 Uiso 1 1 calc R . .
C55 C 0.1937(7) -0.0935(8) -0.059(2) 0.047(4) Uani 1 1 d U . .
H55 H 0.2160 -0.1328 -0.1036 0.057 Uiso 1 1 calc R . .
C56 C 0.2104(6) -0.0132(8) -0.0527(17) 0.037(3) Uani 1 1 d U . .
H56 H 0.2446 0.0025 -0.0933 0.045 Uiso 1 1 calc R . .
S S 0.02015(15) 0.2621(3) -0.1742(6) 0.0505(10) Uani 1 1 d . . .
O1 O 0.0406(5) 0.2219(9) -0.0544(15) 0.063(4) Uani 1 1 d . . .
O2 O 0.0371(7) 0.2174(11) -0.2990(18) 0.089(5) Uani 1 1 d . . .
O3 O 0.0250(7) 0.3456(8) -0.182(3) 0.119(8) Uani 1 1 d . . .
C100 C -0.0539(8) 0.2411(10) -0.175(3) 0.063(6) Uani 1 1 d . . .
F1 F -0.0778(6) 0.2814(9) -0.0621(18) 0.098(5) Uani 1 1 d . . .
F2 F -0.0772(5) 0.2728(8) -0.2906(16) 0.083(4) Uani 1 1 d . . .
F3 F -0.0674(4) 0.1673(6) -0.165(2) 0.074(3) Uani 1 1 d . . .

loop_
_atom_site_aniso_label
_atom_site_aniso_U_11
_atom_site_aniso_U_22
_atom_site_aniso_U_33
_atom_site_aniso_U_23
_atom_site_aniso_U_13
_atom_site_aniso_U_12
Ag 0.0279(4) 0.0316(5) 0.0423(5) -0.0044(6) 0.0019(5) 0.0044(4)
Se1 0.0320(6) 0.0286(6) 0.0480(9) 0.0026(7) -0.0024(7) -0.0020(5)
Se2 0.0289(6) 0.0322(6) 0.0384(7) 0.0024(7) -0.0012(7) 0.0019(5)
P 0.0268(15) 0.0276(16) 0.042(2) -0.0043(17) 0.0009(17) 0.0053(13)
Fe 0.0279(9) 0.0290(9) 0.0479(13) -0.0070(11) 0.0048(10) 0.0004(7)
C1 0.025(6) 0.031(7) 0.053(7) -0.007(6) 0.004(7) -0.005(5)
C2 0.034(7) 0.030(6) 0.071(9) -0.007(7) 0.007(8) -0.010(5)
C3 0.053(10) 0.040(8) 0.070(9) -0.018(8) 0.012(10) -0.004(7)
C4 0.034(8) 0.058(9) 0.059(8) -0.016(7) -0.005(8) -0.003(7)
C5 0.024(6) 0.040(7) 0.051(8) 0.000(6) 0.005(7) -0.001(5)
C6 0.012(5) 0.027(5) 0.044(7) 0.004(6) 0.003(6) -0.005(4)
C7 0.030(6) 0.031(6) 0.046(7) 0.007(6) 0.001(7) -0.001(5)
C8 0.025(7) 0.030(6) 0.089(10) 0.005(7) -0.018(8) 0.000(5)
C9 0.041(9) 0.042(8) 0.082(10) -0.018(8) 0.036(9) 0.009(6)
C10 0.042(8) 0.042(8) 0.048(7) -0.006(7) 0.011(8) 0.000(6)
C11 0.037(6) 0.014(5) 0.051(8) 0.012(5) 0.012(6) -0.003(5)
C12 0.036(6) 0.041(7) 0.053(10) -0.008(7) -0.001(6) 0.004(5)
C13 0.034(6) 0.049(9) 0.073(11) -0.009(9) 0.002(8) -0.001(6)
C14 0.041(7) 0.052(9) 0.064(11) 0.005(8) 0.009(7) 0.003(6)
C15 0.047(7) 0.048(8) 0.052(9) 0.001(8) 0.009(7) 0.011(6)
C16 0.052(7) 0.035(7) 0.044(8) 0.004(6) 0.006(7) -0.001(6)
C21 0.029(6) 0.030(6) 0.059(10) 0.001(7) 0.012(6) 0.002(5)
C22 0.050(8) 0.032(6) 0.055(10) 0.008(8) 0.001(7) -0.004(6)
C23 0.061(9) 0.050(8) 0.049(10) -0.008(7) 0.003(8) -0.016(7)
C24 0.059(9) 0.036(7) 0.074(13) -0.008(8) 0.021(8) -0.021(7)
C25 0.062(9) 0.028(6) 0.078(13) 0.008(8) 0.022(8) 0.003(6)
C26 0.035(7) 0.043(7) 0.053(10) 0.006(7) 0.006(6) 0.010(5)
C31 0.036(6) 0.026(5) 0.031(8) -0.003(5) 0.006(6) 0.003(4)
C32 0.035(6) 0.016(5) 0.061(10) -0.010(6) 0.001(6) 0.008(4)
C33 0.030(6) 0.034(6) 0.054(9) -0.006(7) 0.006(6) 0.001(5)
C34 0.038(7) 0.046(7) 0.044(9) -0.005(7) -0.009(7) -0.005(5)
C35 0.042(7) 0.035(6) 0.075(13) 0.002(8) -0.011(8) 0.007(6)
C36 0.032(6) 0.024(6) 0.062(10) 0.000(7) -0.004(7) -0.001(5)
C41 0.034(6) 0.026(6) 0.042(7) 0.001(7) -0.001(6) 0.001(5)
C42 0.036(6) 0.037(7) 0.044(7) -0.002(7) -0.005(6) -0.002(6)
C43 0.045(7) 0.052(9) 0.054(9) 0.001(9) 0.010(6) 0.000(7)
C44 0.054(7) 0.049(8) 0.050(9) 0.009(9) -0.004(6) -0.015(7)
C45 0.045(6) 0.059(9) 0.044(8) 0.001(9) -0.006(7) -0.003(7)
C46 0.034(6) 0.040(8) 0.049(8) -0.012(7) -0.006(6) 0.001(6)
C51 0.033(6) 0.031(6) 0.050(10) -0.002(7) 0.003(6) -0.001(5)
C52 0.028(5) 0.032(5) 0.042(9) 0.023(7) -0.008(6) 0.003(5)
C53 0.056(8) 0.044(7) 0.052(11) -0.001(8) 0.001(8) -0.013(6)
C54 0.058(8) 0.029(6) 0.060(12) 0.006(7) -0.015(7) -0.008(5)
C55 0.060(8) 0.025(6) 0.057(11) -0.001(7) -0.006(8) 0.000(6)
C56 0.038(7) 0.033(6) 0.040(9) -0.015(7) 0.003(6) -0.001(5)
S 0.0342(17) 0.066(3) 0.051(2) 0.016(3) -0.009(2) -0.0032(17)
O1 0.047(7) 0.085(9) 0.057(8) 0.012(8) -0.027(7) -0.015(6)
O2 0.093(11) 0.110(13) 0.065(10) 0.000(11) 0.010(10) 0.046(10)
O3 0.122(12) 0.059(8) 0.18(2) 0.028(13) -0.089(16) -0.039(9)
C100 0.069(11) 0.045(9) 0.076(13) 0.009(11) -0.047(12) -0.019(8)
F1 0.094(10) 0.090(9) 0.110(13) -0.009(10) 0.035(10) 0.027(8)
F2 0.074(7) 0.080(8) 0.096(10) 0.006(8) -0.057(8) 0.013(6)
F3 0.063(5) 0.051(5) 0.106(9) -0.002(7) -0.020(8) -0.018(5)

loop_
_atom_type_symbol
_atom_type_description
_atom_type_scat_dispersion_real
_atom_type_scat_dispersion_imag
_atom_type_scat_source
C C 0.0033 0.0016 'International Tables Vol C Tables 4.2.6.8 and 6.1.1.4'
H H 0.0000 0.0000 'International Tables Vol C Tables 4.2.6.8 and 6.1.1.4'
O O 0.0106 0.0060 'International Tables Vol C Tables 4.2.6.8 and 6.1.1.4'
F F 0.0171 0.0103 'International Tables Vol C Tables 4.2.6.8 and 6.1.1.4'
P P 0.1023 0.0942 'International Tables Vol C Tables 4.2.6.8 and 6.1.1.4'
S S 0.1246 0.1234 'International Tables Vol C Tables 4.2.6.8 and 6.1.1.4'
Fe Fe 0.3463 0.8444 'International Tables Vol C Tables 4.2.6.8 and 6.1.1.4'
Se Se -0.0929 2.2259 'International Tables Vol C Tables 4.2.6.8 and 6.1.1.4'
Ag Ag -0.8971 1.1015 'International Tables Vol C Tables 4.2.6.8 and 6.1.1.4'

loop_
_geom_angle_atom_site_label_1
_geom_angle_atom_site_label_2
_geom_angle_atom_site_label_3
_geom_angle
_geom_angle_site_symmetry_1
_geom_angle_site_symmetry_3
_geom_angle_publ_flag
P Ag O1 108.7(4) . . y
P Ag Se2 124.12(11) . . y
O1 Ag Se2 94.1(4) . . y
P Ag Se1 119.34(10) . . y
O1 Ag Se1 95.8(3) . . y
Se2 Ag Se1 107.58(6) . . y
C11 Se1 C1 99.0(6) . . y
C11 Se1 Ag 106.1(3) . . y
C1 Se1 Ag 100.1(4) . . y
C6 Se2 C21 104.5(5) . . y
C6 Se2 Ag 105.5(5) . . y
C21 Se2 Ag 107.7(5) . . y
C51 P C41 103.4(7) . . ?
C51 P C31 105.9(6) . . ?
C41 P C31 105.4(6) . . ?
C51 P Ag 114.6(5) . . y
C41 P Ag 112.2(4) . . y
C31 P Ag 114.3(4) . . y
C1 Fe C6 122.4(6) . . ?
C1 Fe C5 41.3(6) . . ?
C6 Fe C5 107.7(5) . . ?
C1 Fe C2 41.5(6) . . ?
C6 Fe C2 158.7(7) . . ?
C5 Fe C2 69.4(6) . . ?
C1 Fe C7 108.7(6) . . ?
C6 Fe C7 42.1(6) . . ?
C5 Fe C7 126.4(6) . . ?
C2 Fe C7 121.6(7) . . ?
C1 Fe C8 126.1(7) . . ?
C6 Fe C8 68.9(5) . . ?
C5 Fe C8 163.8(8) . . ?
C2 Fe C8 107.7(7) . . ?
C7 Fe C8 40.6(6) . . ?
C1 Fe C10 156.9(6) . . ?
C6 Fe C10 40.6(7) . . ?
C5 Fe C10 120.2(7) . . ?
C2 Fe C10 159.4(7) . . ?
C7 Fe C10 69.3(6) . . ?
C8 Fe C10 68.2(7) . . ?
C1 Fe C3 68.5(7) . . ?
C6 Fe C3 160.0(8) . . ?
C5 Fe C3 68.4(6) . . ?
C2 Fe C3 40.2(7) . . ?
C7 Fe C3 155.8(7) . . ?
C8 Fe C3 120.4(7) . . ?
C10 Fe C3 123.0(8) . . ?
C1 Fe C4 68.5(7) . . ?
C6 Fe C4 123.5(7) . . ?
C5 Fe C4 40.0(7) . . ?
C2 Fe C4 68.7(8) . . ?
C7 Fe C4 162.3(6) . . ?
C8 Fe C4 155.1(7) . . ?
C10 Fe C4 106.0(8) . . ?
C3 Fe C4 41.0(7) . . ?
C1 Fe C9 163.0(7) . . ?
C6 Fe C9 67.7(6) . . ?
C5 Fe C9 153.8(8) . . ?
C2 Fe C9 124.4(6) . . ?
C7 Fe C9 68.7(7) . . ?
C8 Fe C9 41.0(8) . . ?
C10 Fe C9 39.4(7) . . ?
C3 Fe C9 106.7(7) . . ?
C4 Fe C9 119.3(8) . . ?
C5 C1 C2 108.7(15) . . ?
C5 C1 Se1 125.5(10) . . y
C2 C1 Se1 125.1(13) . . y
C5 C1 Fe 70.7(8) . . ?
C2 C1 Fe 70.7(9) . . ?
Se1 C1 Fe 117.0(7) . . y
C3 C2 C1 107.5(17) . . ?
C3 C2 Fe 71.6(11) . . ?
C1 C2 Fe 67.8(8) . . ?
C2 C3 C4 108.0(17) . . ?
C2 C3 Fe 68.2(11) . . ?
C4 C3 Fe 69.6(9) . . ?
C5 C4 C3 107.3(17) . . ?
C5 C4 Fe 67.9(9) . . ?
C3 C4 Fe 69.4(10) . . ?
C4 C5 C1 108.5(12) . . ?
C4 C5 Fe 72.0(8) . . ?
C1 C5 Fe 68.0(8) . . ?
C10 C6 C7 108.6(11) . . ?
C10 C6 Se2 126.5(12) . . y
C7 C6 Se2 123.9(12) . . y
C10 C6 Fe 71.6(8) . . ?
C7 C6 Fe 69.6(7) . . ?
Se2 C6 Fe 115.6(5) . . ?
C8 C7 C6 106.7(15) . . ?
C8 C7 Fe 70.8(9) . . ?
C6 C7 Fe 68.3(8) . . ?
C7 C8 C9 108.2(15) . . ?
C7 C8 Fe 68.6(8) . . ?
C9 C8 Fe 70.8(10) . . ?
C10 C9 C8 107.9(15) . . ?
C10 C9 Fe 69.1(9) . . ?
C8 C9 Fe 68.2(9) . . ?
C9 C10 C6 108.6(16) . . ?
C9 C10 Fe 71.5(10) . . ?
C6 C10 Fe 67.8(8) . . ?
C12 C11 C16 119.6(14) . . ?
C12 C11 Se1 124.9(12) . . y
C16 C11 Se1 115.3(11) . . y
C11 C12 C13 122.0(17) . . ?
C12 C13 C14 118.7(16) . . ?
C15 C14 C13 119.0(15) . . ?
C14 C15 C16 121.8(18) . . ?
C15 C16 C11 118.8(16) . . ?
C22 C21 C26 120.0(13) . . ?
C22 C21 Se2 121.9(11) . . y
C26 C21 Se2 117.9(12) . . y
C21 C22 C23 121.1(15) . . ?
C24 C23 C22 119.0(17) . . ?
C23 C24 C25 120.1(15) . . ?
C26 C25 C24 119.9(16) . . ?
C25 C26 C21 119.7(16) . . ?
C36 C31 C32 120.0(13) . . ?
C36 C31 P 123.6(10) . . ?
C32 C31 P 116.3(10) . . ?
C31 C32 C33 119.7(13) . . ?
C34 C33 C32 119.9(13) . . ?
C35 C34 C33 119.4(14) . . ?
C34 C35 C36 120.9(15) . . ?
C31 C36 C35 120.0(13) . . ?
C42 C41 C46 119.2(16) . . ?
C42 C41 P 124.8(12) . . ?
C46 C41 P 116.0(11) . . ?
C41 C42 C43 121.2(15) . . ?
C44 C43 C42 119.3(15) . . ?
C43 C44 C45 119.9(17) . . ?
C46 C45 C44 120.5(16) . . ?
C45 C46 C41 120.0(15) . . ?
C56 C51 C52 119.5(12) . . ?
C56 C51 P 121.8(11) . . ?
C52 C51 P 118.6(10) . . ?
C53 C52 C51 119.3(13) . . ?
C54 C53 C52 119.5(15) . . ?
C53 C54 C55 122.1(14) . . ?
C56 C55 C54 118.7(15) . . ?
C55 C56 C51 121.0(14) . . ?
O3 S O1 118.6(12) . . ?
O3 S O2 115.1(14) . . ?
O1 S O2 110.3(8) . . ?
O3 S C100 105.8(9) . . ?
O1 S C100 104.7(9) . . ?
O2 S C100 99.7(11) . . ?
S O1 Ag 132.7(8) . . y
F3 C100 F2 109.3(16) . . ?
F3 C100 F1 107(2) . . ?
F2 C100 F1 107.5(14) . . ?
F3 C100 S 115.8(13) . . ?
F2 C100 S 109.6(16) . . ?
F1 C100 S 107.6(12) . . ?

loop_
_geom_bond_atom_site_label_1
_geom_bond_atom_site_label_2
_geom_bond_distance
_geom_bond_site_symmetry_2
_geom_bond_publ_flag
Ag P 2.443(3) . y
Ag O1 2.473(12) . y
Ag Se2 2.645(2) . y
Ag Se1 2.7347(18) . y
Se1 C11 1.937(13) . y
Se1 C1 1.988(17) . y
Se2 C6 1.926(12) . y
Se2 C21 1.932(13) . y
P C51 1.830(13) . ?
P C41 1.831(19) . ?
P C31 1.855(14) . ?
Fe C1 2.006(15) . ?
Fe C6 2.031(11) . ?
Fe C5 2.041(13) . ?
Fe C2 2.046(16) . ?
Fe C7 2.049(15) . ?
Fe C8 2.078(14) . ?
Fe C10 2.081(17) . ?
Fe C3 2.092(18) . ?
Fe C4 2.095(17) . ?
Fe C9 2.113(15) . ?
C1 C5 1.43(2) . ?
C1 C2 1.44(2) . ?
C2 C3 1.42(3) . ?
C3 C4 1.47(3) . ?
C4 C5 1.42(2) . ?
C6 C10 1.43(2) . ?
C6 C7 1.47(2) . ?
C7 C8 1.43(2) . ?
C8 C9 1.47(3) . ?
C9 C10 1.42(2) . ?
C11 C12 1.36(2) . ?
C11 C16 1.41(2) . ?
C12 C13 1.38(2) . ?
C13 C14 1.42(3) . ?
C14 C15 1.37(2) . ?
C15 C16 1.39(2) . ?
C21 C22 1.37(2) . ?
C21 C26 1.42(2) . ?
C22 C23 1.42(2) . ?
C23 C24 1.39(3) . ?
C24 C25 1.43(3) . ?
C25 C26 1.38(2) . ?
C31 C36 1.39(2) . ?
C31 C32 1.406(17) . ?
C32 C33 1.41(2) . ?
C33 C34 1.41(2) . ?
C34 C35 1.39(2) . ?
C35 C36 1.40(2) . ?
C41 C42 1.40(2) . ?
C41 C46 1.41(2) . ?
C42 C43 1.41(2) . ?
C43 C44 1.40(2) . ?
C44 C45 1.41(2) . ?
C45 C46 1.40(3) . ?
C51 C56 1.411(19) . ?
C51 C52 1.426(19) . ?
C52 C53 1.408(19) . ?
C53 C54 1.39(2) . ?
C54 C55 1.40(2) . ?
C55 C56 1.392(19) . ?
S O3 1.389(14) . ?
S O1 1.438(14) . ?
S O2 1.487(17) . ?
S C100 1.817(18) . ?
C100 F3 1.269(18) . ?
C100 F2 1.37(2) . ?
C100 F1 1.42(3) . ?
